data_2019900
loop_
_publ_author_name
'Odiase, Isaac'
'Nicholson, Catherine E.'
'Ahmad, Ruksanna'
'Cooper, Jerry'
'Yufit, Dmitry S.'
'Cooper, Sharon J.'

_publ_section_title
;
 Three cocrystals and a cocrystal salt of pyrimidin-2-amine and glutaric
 acid
;
_journal_issue 4
_journal_name_full 'Acta Crystallographica Section C'
_journal_page_first
;
;
_journal_paper_doi 10.1107/S2053229615004283
_journal_volume 71
_journal_year 2015
_chemical_formula_iupac '2C4 H6 N3 +, C5 H6 O4 2-, 2C5 H8 O4'
_chemical_formula_moiety '2(C4 H6 N3 +), C5 H6 O4 2-, 2(C5 H8 O4)'
_chemical_formula_sum 'C23 H34 N6 O12'
_chemical_formula_weight 586.56
_chemical_name_systematic
;
Bis(2-aminopyrimidinium) glutarate--glutaric acid (1/2)
;
_space_group_crystal_system triclinic
_space_group_IT_number 2
_space_group_name_Hall '-P 1'
_space_group_name_H-M_alt 'P -1'
_symmetry_space_group_name_Hall '-P 1'
_symmetry_space_group_name_H-M 'P -1'
_atom_sites_solution_hydrogens difmap
_atom_sites_solution_primary direct
_atom_sites_solution_secondary difmap
_audit_creation_method
;
  Olex2 1.2-beta
  (compiled Nov  5 2012 18:22:26, GUI svn.r4372)
;
_cell_angle_alpha 91.7810(10)
_cell_angle_beta 92.3710(10)
_cell_angle_gamma 103.0110(10)
_cell_formula_units_Z 2
_cell_length_a 5.4848(3)
_cell_length_b 11.1944(5)
_cell_length_c 22.9123(11)
_cell_measurement_reflns_used 7339
_cell_measurement_temperature 120
_cell_measurement_theta_max 31.01
_cell_measurement_theta_min 2.50
_cell_volume 1368.32(12)
_computing_cell_refinement
;
SAINT (Bruker, 2003)
;
_computing_data_collection
;
SMART (Bruker, 2001)
;
_computing_data_reduction
;
SAINT (Bruker, 2003)
;
_computing_molecular_graphics
;
OLEX2 (Dolomanov <i>et al.</i>,  2009)
;
_computing_publication_material
;
OLEX2 (Dolomanov <i>et al.</i>,  2009)
;
_computing_structure_refinement
;
SHELXL97 (Sheldrick, 2008)
;
_computing_structure_solution
;
SHELXS97 (Sheldrick, 2008)
;
_diffrn_ambient_temperature 120
_diffrn_detector_area_resol_mean 5.6
_diffrn_measured_fraction_theta_full 0.992
_diffrn_measured_fraction_theta_max 0.992
_diffrn_measurement_device 'three-circle diffractometer'
_diffrn_measurement_device_type 'Bruker SMART CCD 6000 area-detector'
_diffrn_measurement_method '\w scans'
_diffrn_radiation_monochromator graphite
_diffrn_radiation_type MoK\a
_diffrn_radiation_wavelength 0.71073
_diffrn_reflns_av_R_equivalents 0.0192
_diffrn_reflns_limit_h_max 7
_diffrn_reflns_limit_h_min -7
_diffrn_reflns_limit_k_max 15
_diffrn_reflns_limit_k_min -15
_diffrn_reflns_limit_l_max 31
_diffrn_reflns_limit_l_min -31
_diffrn_reflns_number 15931
_diffrn_reflns_theta_full 29.50
_diffrn_reflns_theta_max 29.50
_diffrn_reflns_theta_min 1.87
_exptl_absorpt_coefficient_mu 0.116
_exptl_absorpt_correction_T_max 1.0000
_exptl_absorpt_correction_T_min 0.4506
_exptl_absorpt_correction_type multi-scan
_exptl_absorpt_process_details
;
(SADABS; Bruker, 2006)
;
_exptl_crystal_colour 'clear light colourless'
_exptl_crystal_density_diffrn 1.424
_exptl_crystal_density_method 'not measured'
_exptl_crystal_description prism
_exptl_crystal_F_000 620
_exptl_crystal_size_max 0.56
_exptl_crystal_size_mid 0.48
_exptl_crystal_size_min 0.3
_refine_diff_density_max 0.413
_refine_diff_density_min -0.222
_refine_ls_extinction_method none
_refine_ls_goodness_of_fit_ref 1.053
_refine_ls_hydrogen_treatment refall
_refine_ls_matrix_type full
_refine_ls_number_parameters 506
_refine_ls_number_reflns 7579
_refine_ls_number_restraints 0
_refine_ls_restrained_S_all 1.053
_refine_ls_R_factor_all 0.0488
_refine_ls_R_factor_gt 0.0391
_refine_ls_shift/su_max 0.000
_refine_ls_shift/su_mean 0.000
_refine_ls_structure_factor_coef Fsqd
_refine_ls_weighting_details 'calc w=1/[\s^2^(Fo^2^)+(0.0600P)^2^+0.2600P] where P=(Fo^2^+2Fc^2^)/3'
_refine_ls_weighting_scheme calc
_refine_ls_wR_factor_gt 0.1025
_refine_ls_wR_factor_ref 0.1105
_reflns_number_gt 6181
_reflns_number_total 7579
_reflns_threshold_expression I>2sigma(I)
_cod_data_source_file lg3157sup1.cif
_cod_data_source_block IV
_cod_database_code 2019900
_cod_database_fobs_code 2019900

loop_
_space_group_symop_id
_space_group_symop_operation_xyz
1 'x, y, z'
2 '-x, -y, -z'

loop_
_atom_site_type_symbol
_atom_site_label
_atom_site_fract_x
_atom_site_fract_y
_atom_site_fract_z
_atom_site_U_iso_or_equiv
_atom_site_adp_type
_atom_site_calc_flag
_atom_site_occupancy
_atom_site_symmetry_multiplicity
N N1 0.74164(19) 0.50115(9) 0.55845(4) 0.02358(19) Uani d 1 1
H H1A 0.667(3) 0.5281(14) 0.5889(7) 0.033(4) Uiso d 1 1
H H1B 0.896(3) 0.5412(16) 0.5491(7) 0.039(4) Uiso d 1 1
N N2 0.75251(19) 0.35661(10) 0.48495(4) 0.0260(2) Uani d 1 1
N N3 0.41079(18) 0.33150(9) 0.54674(4) 0.02209(19) Uani d 1 1
H H3 0.327(3) 0.3632(17) 0.5796(8) 0.047(5) Uiso d 1 1
C C1 0.6367(2) 0.39652(10) 0.53034(5) 0.0212(2) Uani d 1 1
C C2 0.6365(2) 0.25248(12) 0.45721(5) 0.0295(3) Uani d 1 1
H H2 0.720(3) 0.2254(14) 0.4249(7) 0.031(4) Uiso d 1 1
C C3 0.4055(2) 0.18104(12) 0.47231(6) 0.0298(3) Uani d 1 1
H H3A 0.324(3) 0.1027(15) 0.4517(7) 0.031(4) Uiso d 1 1
C C4 0.2966(2) 0.22500(11) 0.51838(5) 0.0261(2) Uani d 1 1
H H4 0.137(3) 0.1865(14) 0.5329(7) 0.028(4) Uiso d 1 1
N N21 0.51819(19) 0.87371(9) 0.05909(4) 0.02289(19) Uani d 1 1
H H21A 0.588(3) 0.8363(15) 0.0858(7) 0.031(4) Uiso d 1 1
H H21B 0.607(3) 0.9470(17) 0.0463(8) 0.047(5) Uiso d 1 1
N N22 0.17011(18) 0.71181(9) 0.05092(4) 0.02133(19) Uani d 1 1
H H22 0.243(3) 0.6699(16) 0.0788(8) 0.045(5) Uiso d 1 1
N N23 0.19675(18) 0.88334(8) -0.00809(4) 0.02194(19) Uani d 1 1
C C21 0.2961(2) 0.82320(10) 0.03392(5) 0.0197(2) Uani d 1 1
C C22 -0.0587(2) 0.65813(10) 0.02684(5) 0.0234(2) Uani d 1 1
H H22A -0.136(3) 0.5779(14) 0.0423(7) 0.027(4) Uiso d 1 1
C C23 -0.1664(2) 0.71499(11) -0.01545(5) 0.0244(2) Uani d 1 1
H H23 -0.329(3) 0.6789(14) -0.0341(7) 0.028(4) Uiso d 1 1
C C24 -0.0272(2) 0.82963(11) -0.03120(5) 0.0233(2) Uani d 1 1
H H24 -0.092(3) 0.8750(13) -0.0608(6) 0.026(4) Uiso d 1 1
O O31 0.29014(16) -0.28725(7) 0.33716(4) 0.02530(18) Uani d 1 1
H H31 0.132(4) -0.3180(18) 0.3518(9) 0.058(6) Uiso d 1 1
O O32 0.28534(16) -0.11670(8) 0.39024(4) 0.02988(19) Uani d 1 1
O O33 1.32610(17) 0.22579(8) 0.30235(4) 0.0312(2) Uani d 1 1
H H33 1.400(4) 0.305(2) 0.3164(9) 0.061(6) Uiso d 1 1
O O34 1.03244(17) 0.25675(8) 0.36179(4) 0.0333(2) Uani d 1 1
C C31 0.3828(2) -0.17173(10) 0.35494(5) 0.0209(2) Uani d 1 1
C C32 0.6234(2) -0.11885(10) 0.32588(5) 0.0230(2) Uani d 1 1
H H32A 0.739(3) -0.1737(15) 0.3332(7) 0.037(4) Uiso d 1 1
H H32B 0.583(3) -0.1301(14) 0.2823(7) 0.031(4) Uiso d 1 1
C C33 0.7422(2) 0.01351(10) 0.34386(5) 0.0236(2) Uani d 1 1
H H33A 0.617(3) 0.0641(14) 0.3361(7) 0.031(4) Uiso d 1 1
H H33B 0.791(3) 0.0211(15) 0.3874(7) 0.038(4) Uiso d 1 1
C C34 0.9763(2) 0.06083(10) 0.31042(5) 0.0228(2) Uani d 1 1
H H34A 1.100(3) 0.0120(14) 0.3155(7) 0.028(4) Uiso d 1 1
H H34B 0.935(3) 0.0581(15) 0.2674(8) 0.039(4) Uiso d 1 1
C C35 1.1097(2) 0.19109(10) 0.32794(5) 0.0212(2) Uani d 1 1
O O41 0.54306(15) 0.44004(7) 0.34901(4) 0.02515(17) Uani d 1 1
O O42 0.84209(14) 0.60795(7) 0.36792(3) 0.02203(16) Uani d 1 1
O O43 0.67728(16) 0.72032(8) 0.14741(4) 0.0302(2) Uani d 1 1
O O44 0.32959(15) 0.57898(7) 0.12760(4) 0.02490(17) Uani d 1 1
C C41 0.74516(19) 0.51051(9) 0.33709(5) 0.0184(2) Uani d 1 1
C C42 0.8772(2) 0.48562(10) 0.28302(5) 0.0200(2) Uani d 1 1
H H42A 0.804(3) 0.4006(13) 0.2680(6) 0.023(3) Uiso d 1 1
H H42B 1.056(3) 0.4955(14) 0.2930(7) 0.030(4) Uiso d 1 1
C C43 0.84395(19) 0.57577(10) 0.23555(5) 0.0193(2) Uani d 1 1
H H43A 0.909(3) 0.6618(13) 0.2518(6) 0.025(3) Uiso d 1 1
H H43B 0.949(3) 0.5657(13) 0.2019(7) 0.028(4) Uiso d 1 1
C C44 0.5715(2) 0.55580(11) 0.21365(5) 0.0229(2) Uani d 1 1
H H44A 0.498(3) 0.4672(16) 0.2050(7) 0.040(4) Uiso d 1 1
H H44B 0.462(3) 0.5834(15) 0.2420(7) 0.039(4) Uiso d 1 1
C C45 0.5273(2) 0.62339(10) 0.15951(5) 0.0206(2) Uani d 1 1
O O51 0.10781(18) -0.15869(8) 0.19147(4) 0.0368(2) Uani d 1 1
H H51 -0.042(4) -0.2042(19) 0.1775(9) 0.060(6) Uiso d 1 1
O O52 0.02073(16) -0.03209(7) 0.12487(4) 0.02748(18) Uani d 1 1
O O53 1.09283(15) 0.36457(7) 0.15514(4) 0.02512(18) Uani d 1 1
H H53 1.161(4) 0.4396(19) 0.1419(9) 0.058(6) Uiso d 1 1
O O54 0.74059(15) 0.37242(7) 0.10348(4) 0.02663(18) Uani d 1 1
C C51 0.1597(2) -0.05632(9) 0.16281(5) 0.0199(2) Uani d 1 1
C C52 0.4091(2) 0.02425(10) 0.18254(5) 0.0201(2) Uani d 1 1
H H52A 0.537(3) -0.0277(14) 0.1782(7) 0.029(4) Uiso d 1 1
H H52B 0.403(3) 0.0443(14) 0.2238(7) 0.028(4) Uiso d 1 1
C C53 0.4849(2) 0.13960(9) 0.14814(5) 0.0200(2) Uani d 1 1
H H53A 0.368(3) 0.1932(14) 0.1547(7) 0.031(4) Uiso d 1 1
H H53B 0.481(3) 0.1175(14) 0.1061(7) 0.028(4) Uiso d 1 1
C C54 0.7494(2) 0.20567(10) 0.16794(5) 0.0212(2) Uani d 1 1
H H54A 0.866(3) 0.1519(14) 0.1616(7) 0.030(4) Uiso d 1 1
H H54B 0.755(3) 0.2283(14) 0.2105(7) 0.033(4) Uiso d 1 1
C C55 0.8541(2) 0.32273(9) 0.13804(5) 0.0198(2) Uani d 1 1

loop_
_atom_site_aniso_label
_atom_site_aniso_U_11
_atom_site_aniso_U_22
_atom_site_aniso_U_33
_atom_site_aniso_U_12
_atom_site_aniso_U_13
_atom_site_aniso_U_23
N1 0.0218(5) 0.0253(5) 0.0229(5) 0.0031(4) 0.0039(4) 0.0016(4)
N2 0.0248(5) 0.0305(5) 0.0230(5) 0.0064(4) 0.0041(4) 0.0006(4)
N3 0.0207(4) 0.0245(4) 0.0210(4) 0.0043(4) 0.0023(3) 0.0037(4)
C1 0.0200(5) 0.0249(5) 0.0195(5) 0.0061(4) 0.0007(4) 0.0050(4)
C2 0.0308(6) 0.0322(6) 0.0251(6) 0.0064(5) 0.0041(5) -0.0026(5)
C3 0.0292(6) 0.0300(6) 0.0276(6) 0.0017(5) -0.0001(5) -0.0029(5)
C4 0.0236(5) 0.0273(5) 0.0258(5) 0.0025(4) 0.0000(4) 0.0034(4)
N21 0.0219(5) 0.0213(4) 0.0248(5) 0.0035(4) -0.0014(4) 0.0034(4)
N22 0.0225(5) 0.0200(4) 0.0214(4) 0.0044(4) 0.0010(3) 0.0037(3)
N23 0.0229(5) 0.0219(4) 0.0212(4) 0.0053(4) 0.0012(3) 0.0033(3)
C21 0.0213(5) 0.0188(5) 0.0194(5) 0.0051(4) 0.0037(4) 0.0002(4)
C22 0.0222(5) 0.0221(5) 0.0251(5) 0.0029(4) 0.0033(4) 0.0011(4)
C23 0.0210(5) 0.0257(5) 0.0249(5) 0.0020(4) 0.0009(4) -0.0002(4)
C24 0.0236(5) 0.0254(5) 0.0216(5) 0.0065(4) 0.0006(4) 0.0038(4)
O31 0.0195(4) 0.0215(4) 0.0312(4) -0.0032(3) 0.0033(3) -0.0003(3)
O32 0.0270(4) 0.0262(4) 0.0346(5) 0.0017(3) 0.0066(4) -0.0011(4)
O33 0.0257(4) 0.0226(4) 0.0407(5) -0.0051(3) 0.0135(4) -0.0047(4)
O34 0.0285(5) 0.0252(4) 0.0427(5) -0.0027(3) 0.0136(4) -0.0056(4)
C31 0.0175(5) 0.0196(5) 0.0238(5) 0.0007(4) -0.0017(4) 0.0051(4)
C32 0.0192(5) 0.0188(5) 0.0287(6) -0.0012(4) 0.0026(4) 0.0034(4)
C33 0.0204(5) 0.0191(5) 0.0288(6) -0.0011(4) 0.0028(4) 0.0016(4)
C34 0.0199(5) 0.0176(5) 0.0290(6) 0.0001(4) 0.0029(4) 0.0021(4)
C35 0.0181(5) 0.0192(5) 0.0245(5) 0.0003(4) 0.0009(4) 0.0039(4)
O41 0.0223(4) 0.0216(4) 0.0274(4) -0.0045(3) 0.0070(3) -0.0004(3)
O42 0.0191(4) 0.0211(4) 0.0227(4) -0.0021(3) 0.0028(3) -0.0011(3)
O43 0.0242(4) 0.0257(4) 0.0339(5) -0.0087(3) -0.0067(3) 0.0127(3)
O44 0.0204(4) 0.0208(4) 0.0295(4) -0.0033(3) -0.0056(3) 0.0080(3)
C41 0.0166(5) 0.0179(4) 0.0196(5) 0.0017(4) 0.0003(4) 0.0043(4)
C42 0.0192(5) 0.0184(5) 0.0217(5) 0.0023(4) 0.0035(4) 0.0029(4)
C43 0.0175(5) 0.0201(5) 0.0187(5) 0.0001(4) 0.0016(4) 0.0032(4)
C44 0.0189(5) 0.0237(5) 0.0230(5) -0.0022(4) -0.0004(4) 0.0071(4)
C45 0.0173(5) 0.0186(5) 0.0239(5) -0.0006(4) 0.0002(4) 0.0034(4)
O51 0.0310(5) 0.0274(4) 0.0418(5) -0.0139(4) -0.0146(4) 0.0181(4)
O52 0.0220(4) 0.0224(4) 0.0352(5) -0.0010(3) -0.0048(3) 0.0089(3)
O53 0.0186(4) 0.0185(4) 0.0348(4) -0.0030(3) -0.0032(3) 0.0066(3)
O54 0.0217(4) 0.0230(4) 0.0339(4) 0.0021(3) -0.0014(3) 0.0076(3)
C51 0.0192(5) 0.0166(4) 0.0219(5) -0.0006(4) 0.0023(4) 0.0021(4)
C52 0.0188(5) 0.0168(4) 0.0217(5) -0.0023(4) 0.0004(4) 0.0023(4)
C53 0.0169(5) 0.0162(4) 0.0251(5) -0.0005(4) 0.0006(4) 0.0025(4)
C54 0.0191(5) 0.0163(4) 0.0260(5) -0.0009(4) -0.0006(4) 0.0035(4)
C55 0.0179(5) 0.0155(4) 0.0246(5) 0.0006(4) 0.0019(4) -0.0001(4)

loop_
_atom_type_symbol
_atom_type_description
_atom_type_scat_dispersion_real
_atom_type_scat_dispersion_imag
_atom_type_scat_source
C C 0.0033 0.0016 'International Tables Vol C Tables 4.2.6.8 and 6.1.1.4'
H H 0.0000 0.0000 'International Tables Vol C Tables 4.2.6.8 and 6.1.1.4'
N N 0.0061 0.0033 'International Tables Vol C Tables 4.2.6.8 and 6.1.1.4'
O O 0.0106 0.0060 'International Tables Vol C Tables 4.2.6.8 and 6.1.1.4'

loop_
_geom_angle_atom_site_label_1
_geom_angle_atom_site_label_2
_geom_angle_atom_site_label_3
_geom_angle
H1A N1 H1B 120.5(15)
C1 N1 H1A 120.4(11)
C1 N1 H1B 118.9(11)
C2 N2 C1 117.28(10)
C1 N3 H3 119.9(11)
C4 N3 H3 119.3(11)
C4 N3 C1 120.79(10)
N1 C1 N2 119.60(10)
N1 C1 N3 119.27(10)
N2 C1 N3 121.12(11)
N2 C2 H2 116.5(10)
N2 C2 C3 124.25(11)
C3 C2 H2 119.3(10)
C2 C3 H3A 122.9(9)
C4 C3 C2 116.26(12)
C4 C3 H3A 120.8(9)
N3 C4 C3 120.29(11)
N3 C4 H4 114.5(9)
C3 C4 H4 125.2(9)
H21A N21 H21B 119.1(16)
C21 N21 H21A 121.5(11)
C21 N21 H21B 119.3(12)
C21 N22 H22 120.2(11)
C22 N22 H22 118.8(11)
C22 N22 C21 121.03(10)
C24 N23 C21 117.21(9)
N21 C21 N22 119.32(10)
N21 C21 N23 119.66(10)
N23 C21 N22 121.02(10)
N22 C22 H22A 115.0(9)
N22 C22 C23 120.12(10)
C23 C22 H22A 124.8(9)
C22 C23 H23 122.5(9)
C22 C23 C24 116.21(11)
C24 C23 H23 121.3(9)
N23 C24 C23 124.39(11)
N23 C24 H24 114.9(9)
C23 C24 H24 120.7(9)
C31 O31 H31 111.7(12)
C35 O33 H33 107.4(12)
O31 C31 C32 111.24(9)
O32 C31 O31 123.73(10)
O32 C31 C32 125.03(10)
C31 C32 H32A 107.6(10)
C31 C32 H32B 106.2(9)
C31 C32 C33 114.65(10)
H32A C32 H32B 103.5(13)
C33 C32 H32A 112.1(10)
C33 C32 H32B 112.0(9)
C32 C33 H33A 108.6(9)
C32 C33 H33B 110.1(9)
C32 C33 C34 111.02(10)
H33A C33 H33B 108.3(13)
C34 C33 H33A 110.2(9)
C34 C33 H33B 108.6(10)
C33 C34 H34A 112.8(9)
C33 C34 H34B 110.9(10)
H34A C34 H34B 105.8(13)
C35 C34 C33 113.74(10)
C35 C34 H34A 105.8(9)
C35 C34 H34B 107.3(10)
O33 C35 C34 112.42(10)
O34 C35 O33 123.14(10)
O34 C35 C34 124.44(10)
O41 C41 O42 122.31(10)
O41 C41 C42 120.32(10)
O42 C41 C42 117.30(9)
C41 C42 H42A 108.7(8)
C41 C42 H42B 109.3(9)
C41 C42 C43 110.42(8)
H42A C42 H42B 110.0(12)
C43 C42 H42A 109.3(8)
C43 C42 H42B 109.1(9)
C42 C43 H43A 108.9(8)
C42 C43 H43B 109.9(8)
H43A C43 H43B 106.1(12)
C44 C43 C42 111.55(8)
C44 C43 H43A 111.0(8)
C44 C43 H43B 109.2(9)
C43 C44 H44A 110.7(10)
C43 C44 H44B 113.9(10)
H44A C44 H44B 106.0(14)
C45 C44 C43 115.21(9)
C45 C44 H44A 107.3(10)
C45 C44 H44B 102.9(10)
O43 C45 O44 121.71(10)
O43 C45 C44 120.91(10)
O44 C45 C44 117.37(9)
C51 O51 H51 108.7(13)
C55 O53 H53 113.5(13)
O51 C51 C52 112.22(9)
O52 C51 O51 123.03(10)
O52 C51 C52 124.75(9)
C51 C52 H52A 106.5(9)
C51 C52 H52B 107.5(9)
C51 C52 C53 114.20(9)
H52A C52 H52B 107.8(12)
C53 C52 H52A 109.5(9)
C53 C52 H52B 111.1(9)
C52 C53 H53A 109.8(9)
C52 C53 H53B 109.9(9)
H53A C53 H53B 109.1(12)
C54 C53 C52 108.98(9)
C54 C53 H53A 110.2(9)
C54 C53 H53B 108.9(9)
C53 C54 H54A 110.1(9)
C53 C54 H54B 109.4(9)
H54A C54 H54B 108.6(13)
C55 C54 C53 115.86(9)
C55 C54 H54A 106.4(9)
C55 C54 H54B 106.1(9)
O53 C55 C54 109.69(9)
O54 C55 O53 124.34(10)
O54 C55 C54 125.97(10)

loop_
_geom_bond_atom_site_label_1
_geom_bond_atom_site_label_2
_geom_bond_distance
N1 H1A 0.900(16)
N1 H1B 0.902(18)
N1 C1 1.3179(15)
N2 C1 1.3558(14)
N2 C2 1.3245(17)
N3 H3 0.994(19)
N3 C1 1.3623(14)
N3 C4 1.3484(16)
C2 H2 0.964(16)
C2 C3 1.4005(18)
C3 H3A 0.986(16)
C3 C4 1.3658(17)
C4 H4 0.964(15)
N21 H21A 0.873(17)
N21 H21B 0.917(19)
N21 C21 1.3219(15)
N22 H22 0.933(19)
N22 C21 1.3596(14)
N22 C22 1.3500(15)
N23 C21 1.3560(14)
N23 C24 1.3208(15)
C22 H22A 0.986(15)
C22 C23 1.3616(16)
C23 H23 0.966(16)
C23 C24 1.4037(16)
C24 H24 0.962(15)
O31 H31 0.94(2)
O31 C31 1.3231(13)
O32 C31 1.2133(14)
O33 H33 0.93(2)
O33 C35 1.3293(13)
O34 C35 1.2056(14)
C31 C32 1.5103(15)
C32 H32A 0.990(17)
C32 H32B 1.011(16)
C32 C33 1.5150(15)
C33 H33A 0.997(16)
C33 H33B 1.018(17)
C33 C34 1.5220(15)
C34 H34A 0.970(15)
C34 H34B 1.001(17)
C34 C35 1.5107(15)
O41 C41 1.2532(13)
O42 C41 1.2773(13)
O43 C45 1.2517(13)
O44 C45 1.2753(14)
C41 C42 1.5100(14)
C42 H42A 0.991(14)
C42 H42B 0.978(16)
C42 C43 1.5392(15)
C43 H43A 1.003(14)
C43 H43B 1.002(15)
C43 C44 1.5217(15)
C44 H44A 0.994(17)
C44 H44B 0.988(17)
C44 C45 1.5119(15)
O51 H51 0.90(2)
O51 C51 1.3195(13)
O52 C51 1.2097(14)
O53 H53 0.91(2)
O53 C55 1.3254(13)
O54 C55 1.2111(14)
C51 C52 1.5021(15)
C52 H52A 1.015(15)
C52 H52B 0.970(15)
C52 C53 1.5200(14)
C53 H53A 0.983(15)
C53 H53B 0.985(15)
C53 C54 1.5162(15)
C54 H54A 0.982(15)
C54 H54B 0.998(16)
C54 C55 1.5054(14)

loop_
_geom_hbond_atom_site_label_D
_geom_hbond_atom_site_label_H
_geom_hbond_atom_site_label_A
_geom_hbond_site_symmetry_A
_geom_hbond_distance_DH
_geom_hbond_distance_HA
_geom_hbond_distance_DA
_geom_hbond_angle_DHA
N1 H1B N2 2_766 0.902(18) 2.196(18) 3.0918(14) 172.3(15)
N1 H1A O41 2_666 0.900(16) 1.942(16) 2.8315(13) 169.4(15)
N3 H3 O42 2_666 0.994(19) 1.618(19) 2.6022(12) 170.2(17)
N21 H21A O43 . 0.873(17) 2.066(17) 2.9240(13) 167.4(15)
N21 H21B N23 2_675 0.917(19) 2.190(19) 3.1049(14) 174.9(16)
N22 H22 O44 . 0.933(19) 1.660(19) 2.5853(12) 170.7(17)
O31 H31 O42 1_445 0.94(2) 1.68(2) 2.6094(11) 169.6(19)
O33 H33 O41 1_655 0.93(2) 1.67(2) 2.6003(12) 173(2)
O51 H51 O43 1_445 0.90(2) 1.69(2) 2.5899(12) 175(2)
O53 H53 O44 1_655 0.91(2) 1.68(2) 2.5698(11) 169(2)

loop_
_geom_torsion_atom_site_label_1
_geom_torsion_atom_site_label_2
_geom_torsion_atom_site_label_3
_geom_torsion_atom_site_label_4
_geom_torsion
N2 C2 C3 C4 0.8(2)
C1 N2 C2 C3 -0.92(19)
C1 N3 C4 C3 -0.48(17)
C2 N2 C1 N1 -178.35(11)
C2 N2 C1 N3 0.30(16)
C2 C3 C4 N3 -0.09(18)
C4 N3 C1 N1 179.04(10)
C4 N3 C1 N2 0.39(16)
N22 C22 C23 C24 -0.37(16)
C21 N22 C22 C23 0.46(16)
C21 N23 C24 C23 -0.49(17)
C22 N22 C21 N21 179.02(10)
C22 N22 C21 N23 -0.56(16)
C22 C23 C24 N23 0.41(17)
C24 N23 C21 N21 -179.03(10)
C24 N23 C21 N22 0.55(15)
O31 C31 C32 C33 180.00(10)
O32 C31 C32 C33 -0.26(17)
C31 C32 C33 C34 -177.34(9)
C32 C33 C34 C35 -177.82(10)
C33 C34 C35 O33 173.73(10)
C33 C34 C35 O34 -5.45(17)
O41 C41 C42 C43 105.43(11)
O42 C41 C42 C43 -71.56(12)
C41 C42 C43 C44 -65.71(12)
C42 C43 C44 C45 -169.11(9)
C43 C44 C45 O43 -26.06(16)
C43 C44 C45 O44 155.25(10)
O51 C51 C52 C53 176.30(10)
O52 C51 C52 C53 -3.27(16)
C51 C52 C53 C54 -174.19(9)
C52 C53 C54 C55 -179.96(9)
C53 C54 C55 O53 -174.00(9)
C53 C54 C55 O54 5.96(17)
